data_4020109
loop_
_publ_author_name
'Ming Chen'
'Kenneth P. Ghiggino'
'San H. Thang'
'Jonathan White'
'Gerard J. Wilson'

_journal_name_full 'Journal of Organic Chemistry'
_journal_page_first 1844
_journal_page_last 1852
_journal_paper_doi 10.1021/jo047899d
_journal_volume 70
_journal_year 2005
_chemical_formula_sum 'C40 H31 N'
_chemical_formula_weight 525.66
_space_group_IT_number 2
_symmetry_cell_setting triclinic
_symmetry_space_group_name_Hall '-P 1'
_symmetry_space_group_name_H-M 'P -1'
_atom_sites_solution_hydrogens geom
_atom_sites_solution_primary direct
_atom_sites_solution_secondary difmap
_cell_angle_alpha 101.624(7)
_cell_angle_beta 91.596(6)
_cell_angle_gamma 101.812(7)
_cell_formula_units_Z 2
_cell_length_a 7.484(2)
_cell_length_b 12.286(4)
_cell_length_c 16.015(5)
_cell_measurement_reflns_used 449
_cell_measurement_temperature 295(2)
_cell_measurement_theta_max 23.71
_cell_measurement_theta_min 2.38
_cell_volume 1408.1(7)
_diffrn_ambient_temperature 295(2)
_diffrn_detector_area_resol_mean ?
_diffrn_measurement_device_type 'CCD area detector'
_diffrn_measurement_method 'phi and omega scans'
_diffrn_radiation_monochromator graphite
_diffrn_radiation_source 'sealed tube'
_diffrn_radiation_type MoK\a
_diffrn_radiation_wavelength 0.71073
_diffrn_reflns_av_R_equivalents 0.1167
_diffrn_reflns_av_sigmaI/netI 0.2537
_diffrn_reflns_limit_h_max 8
_diffrn_reflns_limit_h_min -8
_diffrn_reflns_limit_k_max 11
_diffrn_reflns_limit_k_min -14
_diffrn_reflns_limit_l_max 19
_diffrn_reflns_limit_l_min -18
_diffrn_reflns_number 7478
_diffrn_reflns_theta_max 25.00
_diffrn_reflns_theta_min 1.30
_diffrn_standards_decay_% ?
_diffrn_standards_interval_count ?
_diffrn_standards_interval_time ?
_diffrn_standards_number ?
_exptl_absorpt_coefficient_mu 0.071
_exptl_absorpt_correction_T_max ?
_exptl_absorpt_correction_T_min ?
_exptl_absorpt_correction_type ?
_exptl_absorpt_process_details ?
_exptl_crystal_colour colourless
_exptl_crystal_density_diffrn 1.240
_exptl_crystal_density_meas ?
_exptl_crystal_density_method 'not measured'
_exptl_crystal_description needle
_exptl_crystal_F_000 556
_exptl_crystal_size_max 0.40
_exptl_crystal_size_mid 0.05
_exptl_crystal_size_min 0.05
_refine_ls_extinction_coef 0.0178(15)
_refine_ls_extinction_expression Fc^*^=kFc[1+0.001xFc^2^\l^3^/sin(2\q)]^-1/4^
_refine_ls_extinction_method SHELXL
_refine_ls_goodness_of_fit_ref 0.747
_refine_ls_hydrogen_treatment mixed
_refine_ls_matrix_type full
_refine_ls_number_parameters 373
_refine_ls_number_reflns 4892
_refine_ls_number_restraints 0
_refine_ls_restrained_S_all 0.747
_refine_ls_R_factor_all 0.2128
_refine_ls_R_factor_gt 0.0712
_refine_ls_shift/su_max 0.001
_refine_ls_shift/su_mean 0.000
_refine_ls_structure_factor_coef Fsqd
_refine_ls_weighting_details 'calc w=1/[\s^2^(Fo^2^)+(0.0235P)^2^+0.0000P] where P=(Fo^2^+2Fc^2^)/3'
_refine_ls_weighting_scheme calc
_refine_ls_wR_factor_gt 0.1252
_refine_ls_wR_factor_ref 0.1673
_reflns_number_gt 1493
_reflns_number_total 4892
_reflns_threshold_expression >2sigma(I)
_cod_depositor_comments
;
The following automatic conversions were performed:
'_symmetry_cell_setting' value 'Triclinic' changed to 'triclinic'
according to '/home/saulius/struct/CIF-dictionaries/cif_core.dic'
dictionary named 'cif_core.dic' version 2.4.1 from 2010-06-29.

Automatic conversion script
Id: cif_fix_enum 1527 2010-12-29 10:47:43Z saulius 
;
_cod_database_code 4020109

loop_
_symmetry_equiv_pos_as_xyz
'x, y, z'
'-x, -y, -z'

loop_
_atom_site_label
_atom_site_type_symbol
_atom_site_fract_x
_atom_site_fract_y
_atom_site_fract_z
_atom_site_U_iso_or_equiv
_atom_site_adp_type
_atom_site_occupancy
_atom_site_symmetry_multiplicity
_atom_site_calc_flag
_atom_site_refinement_flags
_atom_site_disorder_assembly
_atom_site_disorder_group
C1 C 1.0512(7) 0.8476(4) 0.2973(3) 0.0433(14) Uani 1 1 d . . .
H1 H 1.0855 0.8180 0.2399 0.052 Uiso 1 1 calc R . .
C2 C 1.1977(8) 0.8401(4) 0.3615(3) 0.0513(15) Uani 1 1 d . . .
C3 C 1.3818(9) 0.8889(4) 0.3745(4) 0.0681(18) Uani 1 1 d . . .
H3 H 1.4384 0.9355 0.3395 0.082 Uiso 1 1 calc R . .
C4 C 1.4835(9) 0.8657(6) 0.4435(5) 0.087(2) Uani 1 1 d . . .
H4 H 1.6077 0.8983 0.4536 0.104 Uiso 1 1 calc R . .
C5 C 1.4026(10) 0.7975(6) 0.4940(4) 0.081(2) Uani 1 1 d . . .
H5 H 1.4732 0.7861 0.5389 0.098 Uiso 1 1 calc R . .
C6 C 1.2187(10) 0.7434(5) 0.4823(4) 0.0619(17) Uani 1 1 d . . .
C7 C 1.1116(11) 0.6710(5) 0.5301(3) 0.079(2) Uani 1 1 d . . .
H7 H 1.1673 0.6527 0.5765 0.094 Uiso 1 1 calc R . .
C8 C 0.9327(10) 0.6289(5) 0.5096(3) 0.081(2) Uani 1 1 d . . .
H8 H 0.8678 0.5811 0.5417 0.097 Uiso 1 1 calc R . .
C9 C 0.8391(8) 0.6545(4) 0.4409(3) 0.0611(17) Uani 1 1 d . . .
H9 H 0.7140 0.6259 0.4291 0.073 Uiso 1 1 calc R . .
C10 C 0.9344(8) 0.7218(4) 0.3919(3) 0.0450(14) Uani 1 1 d . . .
C11 C 1.1190(8) 0.7687(4) 0.4144(3) 0.0492(15) Uani 1 1 d . . .
C12 C 0.8731(6) 0.7640(4) 0.3154(3) 0.0365(13) Uani 1 1 d . . .
H12 H 0.7802 0.8083 0.3327 0.044 Uiso 1 1 calc R . .
C13 C 0.7923(6) 0.6688(4) 0.2361(3) 0.0370(13) Uani 1 1 d . . .
H13 H 0.7553 0.7043 0.1907 0.044 Uiso 1 1 calc R . .
C14 C 0.6233(6) 0.5885(4) 0.2585(3) 0.0360(12) Uani 1 1 d . . .
C15 C 0.4612(7) 0.6045(4) 0.2865(3) 0.0473(14) Uani 1 1 d . . .
H15 H 0.4311 0.6752 0.2917 0.057 Uiso 1 1 calc R . .
C16 C 0.3348(7) 0.5116(4) 0.3083(3) 0.0561(15) Uani 1 1 d . . .
H16 H 0.2215 0.5216 0.3269 0.067 Uiso 1 1 calc R . .
C17 C 0.3810(7) 0.4075(4) 0.3016(3) 0.0562(15) Uani 1 1 d . . .
H17 H 0.3001 0.3493 0.3189 0.067 Uiso 1 1 calc R . .
C18 C 0.5446(7) 0.3864(4) 0.2700(3) 0.0436(14) Uani 1 1 d . . .
C19 C 0.6074(8) 0.2836(4) 0.2570(3) 0.0566(16) Uani 1 1 d . . .
H19 H 0.5360 0.2195 0.2713 0.068 Uiso 1 1 calc R . .
C20 C 0.7730(8) 0.2777(4) 0.2235(3) 0.0587(17) Uani 1 1 d . . .
H20 H 0.8082 0.2081 0.2134 0.070 Uiso 1 1 calc R . .
C21 C 0.8932(7) 0.3737(4) 0.2037(3) 0.0504(15) Uani 1 1 d . . .
H21 H 1.0063 0.3688 0.1825 0.061 Uiso 1 1 calc R . .
C22 C 0.8330(7) 0.4742(4) 0.2174(3) 0.0396(13) Uani 1 1 d . . .
C23 C 0.6685(7) 0.4799(4) 0.2497(3) 0.0358(12) Uani 1 1 d . . .
C24 C 0.9234(7) 0.5897(4) 0.1997(3) 0.0401(13) Uani 1 1 d . . .
H24 H 1.0440 0.6169 0.2309 0.048 Uiso 1 1 calc R . .
C25 C 0.9443(7) 0.5776(4) 0.1021(3) 0.0449(14) Uani 1 1 d . . .
H25 H 0.9959 0.5106 0.0821 0.054 Uiso 1 1 calc R . .
C26 C 1.0698(7) 0.6799(4) 0.0795(3) 0.0432(13) Uani 1 1 d . . .
C27 C 1.2517(8) 0.7303(4) 0.1004(3) 0.0569(16) Uani 1 1 d . . .
H27 H 1.3220 0.7011 0.1356 0.068 Uiso 1 1 calc R . .
C28 C 1.3313(8) 0.8269(5) 0.0682(3) 0.0635(17) Uani 1 1 d . . .
H28 H 1.4539 0.8611 0.0829 0.076 Uiso 1 1 calc R . .
C29 C 1.2314(8) 0.8710(4) 0.0158(3) 0.0624(17) Uani 1 1 d . . .
H29 H 1.2869 0.9342 -0.0049 0.075 Uiso 1 1 calc R . .
C30 C 1.0467(8) 0.8219(4) -0.0069(3) 0.0514(15) Uani 1 1 d . . .
C31 C 0.9247(9) 0.8573(4) -0.0604(3) 0.0659(18) Uani 1 1 d . . .
H31 H 0.9654 0.9213 -0.0830 0.079 Uiso 1 1 calc R . .
C32 C 0.7454(9) 0.7967(5) -0.0790(3) 0.077(2) Uani 1 1 d . . .
H32 H 0.6681 0.8218 -0.1138 0.093 Uiso 1 1 calc R . .
C33 C 0.6753(8) 0.6985(5) -0.0472(3) 0.0615(17) Uani 1 1 d . . .
H33 H 0.5553 0.6584 -0.0618 0.074 Uiso 1 1 calc R . .
C34 C 0.7874(7) 0.6643(4) 0.0051(3) 0.0417(13) Uani 1 1 d . . .
C35 C 0.9702(7) 0.7253(4) 0.0243(3) 0.0456(14) Uani 1 1 d . . .
C36 C 0.7616(7) 0.5623(4) 0.0485(3) 0.0531(15) Uani 1 1 d . . .
H36A H 0.7378 0.4915 0.0062 0.064 Uiso 1 1 calc R . .
H36B H 0.6602 0.5622 0.0849 0.064 Uiso 1 1 calc R . .
C37 C 1.0231(8) 0.9706(4) 0.3010(3) 0.0513(15) Uani 1 1 d . . .
C38 C 1.1862(7) 1.0425(4) 0.2643(3) 0.079(2) Uani 1 1 d . . .
H38A H 1.2017 1.0041 0.2074 0.119 Uiso 1 1 calc R . .
H38B H 1.2960 1.0518 0.2999 0.119 Uiso 1 1 calc R . .
H38C H 1.1614 1.1158 0.2631 0.119 Uiso 1 1 calc R . .
C39 C 0.9960(8) 1.0328(4) 0.3907(3) 0.078(2) Uani 1 1 d . . .
H39A H 0.9725 1.1061 0.3884 0.116 Uiso 1 1 calc R . .
H39B H 1.1045 1.0422 0.4272 0.116 Uiso 1 1 calc R . .
H39C H 0.8940 0.9892 0.4130 0.116 Uiso 1 1 calc R . .
C40 C 0.8546(9) 0.9641(5) 0.2468(4) 0.0698(19) Uani 1 1 d . . .
N1 N 0.7251(9) 0.9600(5) 0.2060(4) 0.119(2) Uani 1 1 d . . .
